data_1525853
loop_
_publ_author_name
'Darriet, B.'
'Chevalier, B.'
'Darriet, J.'
'Pechev, S.'

_publ_section_title
;
 Structural study of U Cu Ge1.75 by X-ray and electron diffraction
;
_journal_name_full 'Journal of Alloys Compd.'
_journal_page_first 331
_journal_page_last 335
_journal_volume 317
_journal_year 2001
_chemical_formula_sum 'Cu Ge1.77 U'
_chemical_name_systematic 'U Cu Ge1.77'
_space_group_IT_number 63
_symmetry_space_group_name_Hall '-C 2c 2'
_symmetry_space_group_name_H-M 'C m c m'
_cell_angle_alpha 90
_cell_angle_beta 90
_cell_angle_gamma 90
_cell_formula_units_Z 4
_cell_length_a 4.052
_cell_length_b 16.917
_cell_length_c 4.058
_cell_volume 278.167
_citation_journal_id_ASTM JALCEU
_cod_data_source_file Darriet_JALCEU_2001_1222.cif
_cod_data_source_block Cu1Ge1.77U1
_cod_original_cell_volume 278.1665
_cod_original_formula_sum 'Cu1 Ge1.77 U1'
_cod_database_code 1525853

loop_
_symmetry_equiv_pos_as_xyz
x,y,z
-x,-y,z+1/2
x,-y,-z
-x,y,-z+1/2
-x,-y,-z
x,y,-z-1/2
-x,y,z
x,-y,z-1/2
x+1/2,y+1/2,z
-x+1/2,-y+1/2,z+1/2
x+1/2,-y+1/2,-z
-x+1/2,y+1/2,-z+1/2
-x+1/2,-y+1/2,-z
x+1/2,y+1/2,-z-1/2
-x+1/2,y+1/2,z
x+1/2,-y+1/2,z-1/2

loop_
_atom_site_label
_atom_site_type_symbol
_atom_site_fract_x
_atom_site_fract_y
_atom_site_fract_z
_atom_site_occupancy
_atom_site_U_iso_or_equiv
Cu1 Cu 0 0.7493 0.25 1 0.0
Ge2 Ge 0 0.169 0.25 1 0.0
U1 U 0 0.3951 0.25 1 0.0
Ge1 Ge 0 0.0283 0.25 0.77 0.0
